data_4345038
loop_
_publ_author_name
'Lii, K. H.'
'Wen, N. S.'
'Su, C. C.'
'Chueh, B. R.'

_publ_section_title
;
 Hydrothermal synthesis and structural characterization of two calcium
 vanadium(III) phosphates: Ca2V(PO4)(HPO4)2.H2O and Ca2V(PO4)(P2O7)
;
_journal_name_full 'Inorganic Chemistry'
_journal_page_first 439
_journal_page_last 442
_journal_paper_doi 10.1021/ic00029a017
_journal_volume 31
_journal_year 1992
_chemical_formula_moiety 'H2 O12 P3 V, H2 O, 2(Ca)'
_chemical_formula_sum 'Ca2 H4 O13 P3 V'
_chemical_formula_weight 436.04
_space_group_IT_number 15
_symmetry_cell_setting monoclinic
_symmetry_Int_Tables_number 15
_symmetry_space_group_name_Hall '-C 2yc'
_symmetry_space_group_name_H-M 'C 1 2/c 1'
_cell_angle_alpha 90.
_cell_angle_beta 113.52(2)
_cell_angle_gamma 90.
_cell_formula_units_Z 4
_cell_length_a 7.531(2)
_cell_length_b 15.522(4)
_cell_length_c 9.149(2)
_cell_volume 980.6(4)
_diffrn_ambient_temperature 296
_diffrn_radiation_probe x-ray
_diffrn_radiation_type MoK\a
_diffrn_radiation_wavelength 0.71073
_exptl_absorpt_coefficient_mu 2.56
_exptl_crystal_density_diffrn 2.953
_exptl_crystal_F_000 864
_refine_ls_number_reflns 954
_refine_ls_R_factor_gt 0.0215
_refine_ls_wR_factor_gt 0.0206
_cod_data_source_file Inorg-Chem-1992-31-439-442-1.cif
_cod_data_source_block Ca2V-1
_cod_original_cell_volume 980.6(5)
_cod_original_sg_symbol_H-M 'C 2/c'
_cod_original_formula_sum 'H4 Ca2 O13 P3 V'
_cod_database_code 4345038

loop_
_symmetry_equiv_pos_site_id
_symmetry_equiv_pos_as_xyz
1 x,y,z
2 -x,y,1/2-z
3 -x,-y,-z
4 x,-y,1/2+z
5 1/2+x,1/2+y,z
6 1/2-x,1/2+y,1/2-z
7 1/2-x,1/2-y,-z
8 1/2+x,1/2-y,1/2+z

loop_
_atom_site_label
_atom_site_type_symbol
_atom_site_thermal_displace_type
_atom_site_fract_x
_atom_site_fract_y
_atom_site_fract_z
_atom_site_occupancy
_atom_site_U_iso_or_equiv
_atom_site_calc_flag
_atom_site_refinement_flags
_atom_site_disorder_assembly
_atom_site_disorder_group
V V Uiso 0.25000 0.25000 0.50000 1.000 0.0060(2) . . . .
P1 P Uiso 0.00000 0.39741(6) 0.25000 1.000 0.0066(3) . . . .
P2 P Uiso 0.17030(10) 0.15158(4) 0.15179(8) 1.000 0.0076(2) . . . .
O1 O Uiso 0.1848(3) 0.34420(10) 0.3433(2) 1.000 0.0014(6) . . . .
O2 O Uiso 0.0375(3) 0.45280(10) 0.1293(2) 1.000 0.0044(7) . . . .
O3 O Uiso 0.0872(3) 0.06090(10) 0.1212(2) 1.000 0.0034(7) . . . .
O4 O Uiso 0.0345(3) 0.22250(10) 0.0546(2) 1.000 0.0014(6) . . . .
O5 O Uiso 0.2522(3) 0.16670(10) 0.3322(2) 1.000 0.0027(7) . . . .
O6 O Uiso 0.3374(3) 0.14480(10) 0.0904(2) 1.000 0.0072(7) . . . .
O7 O Uiso 0.50000 0.3994(2) 0.25000 1.000 0.0180(10) . . . .
Ca Ca Uiso 0.27178(8) 0.50903(3) 0.06319(7) 1.000 0.0118(2) . . . .
H6 H Uiso 0.90690 0.68650 0.08980 1.000 0.08(2) . . . .
H7 H Uiso 0.57300 0.36790 0.22560 1.000 0.050(10) . . . .

loop_
_geom_angle_atom_site_label_1
_geom_angle_atom_site_label_2
_geom_angle_atom_site_label_3
_geom_angle
_geom_angle_site_symmetry_1
_geom_angle_site_symmetry_2
_geom_angle_site_symmetry_3
_geom_angle_publ_flag
O1 V O5 89.84(7) . . . yes
O1 V O4 92.56(8) . . 2_555 yes
O1 V O1 180.00 . . 7_556 yes
O1 V O5 90.16(7) . . 7_556 yes
O1 V O4 87.44(8) . . 8_555 yes
O4 V O5 90.36(8) 2_555 . . yes
O1 V O5 90.16(7) 7_556 . . yes
O5 V O5 180.00 . . 7_556 yes
O4 V O5 89.64(8) 8_555 . . yes
O1 V O4 87.44(8) 7_556 . 2_555 yes
O4 V O5 89.64(8) 2_555 . 7_556 yes
O4 V O4 180.00 2_555 . 8_555 yes
O1 V O5 89.84(7) 7_556 . 7_556 yes
O1 V O4 92.56(8) 7_556 . 8_555 yes
O4 V O5 90.36(8) 8_555 . 7_556 yes
O1 P1 O2 108.48(12) . . . yes
O1 P1 O1 115.56(11) . . 2_555 yes
O1 P1 O2 106.81(10) . . 2_555 yes
O1 P1 O2 106.81(10) 2_555 . . yes
O2 P1 O2 110.71(11) . . 2_555 yes
O1 P1 O2 108.48(12) 2_555 . 2_555 yes
O3 P2 O4 115.48(12) . . . yes
O3 P2 O5 107.42(10) . . . yes
O3 P2 O6 101.63(11) . . . yes
O4 P2 O5 113.94(10) . . . yes
O4 P2 O6 106.63(11) . . . yes
O5 P2 O6 111.07(12) . . . yes
V O1 P1 134.89(14) . . . yes
V O4 P2 133.49(13) 2_555 . . yes
V O5 P2 142.94(12) . . . yes
P2 O6 H6 123.00 . . 5_445 no
H7 O7 H7 108.00 . . 2_655 no

loop_
_geom_bond_atom_site_label_1
_geom_bond_atom_site_label_2
_geom_bond_distance
_geom_bond_site_symmetry_1
_geom_bond_site_symmetry_2
_geom_bond_publ_flag
V O1 1.9679(17) . . yes
V O5 2.0123(18) . . yes
V O4 2.042(2) . 2_555 yes
V O1 1.9679(17) . 7_556 yes
V O5 2.0123(18) . 7_556 yes
V O4 2.042(2) . 8_555 yes
P1 O1 1.549(2) . . yes
P1 O2 1.5124(19) . . yes
P1 O1 1.549(2) . 2_555 yes
P1 O2 1.5124(19) . 2_555 yes
P2 O3 1.5203(18) . . yes
P2 O4 1.5240(19) . . yes
P2 O5 1.5321(18) . . yes
P2 O6 1.573(2) . . yes
O6 H6 0.8300 . 5_445 no
O7 H7 0.8300 . . no
O7 H7 0.8300 . 2_655 no

loop_
_geom_hbond_atom_site_label_D
_geom_hbond_atom_site_label_H
_geom_hbond_atom_site_label_A
_geom_hbond_distance_DH
_geom_hbond_distance_HA
_geom_hbond_distance_DA
_geom_hbond_angle_DHA
_geom_hbond_site_symmetry_A
_geom_hbond_publ_flag
O6_c H6 O4 0.8300 2.1000 2.820(3) 145.00 3_665 yes
O7 H7 O1 0.8300 2.1900 2.952(3) 154.00 2_655 yes

loop_
_geom_torsion_atom_site_label_1
_geom_torsion_atom_site_label_2
_geom_torsion_atom_site_label_3
_geom_torsion_atom_site_label_4
_geom_torsion
_geom_torsion_site_symmetry_1
_geom_torsion_site_symmetry_2
_geom_torsion_site_symmetry_3
_geom_torsion_site_symmetry_4
_geom_torsion_publ_flag
O5 V O1 P1 106.67(15) . . . . no
O4 V O1 P1 16.32(15) 2_555 . . . no
O5 V O1 P1 -73.33(15) 7_556 . . . no
O4 V O1 P1 -163.69(15) 8_555 . . . no
O1 V O5 P2 -25.3(2) . . . . no
O4 V O5 P2 67.3(2) 2_555 . . . no
O1 V O5 P2 154.7(2) 7_556 . . . no
O4 V O5 P2 -112.7(2) 8_555 . . . no
O2 P1 O1 V -172.14(13) . . . . no
O1 P1 O1 V -52.28(17) 2_555 . . . no
O2 P1 O1 V 68.49(17) 2_555 . . . no
O3 P2 O4 V 45.11(18) . . . 2_555 no
O5 P2 O4 V -79.95(17) . . . 2_555 no
O6 P2 O4 V 157.16(13) . . . 2_555 no
O3 P2 O5 V -129.8(2) . . . . no
O4 P2 O5 V -0.6(3) . . . . no
O6 P2 O5 V 119.9(2) . . . . no
